data_2010952
loop_
_publ_author_name
'Uemura, Ryushi'
'Tsuchimoto, Masanobu'
'Ohba, Shigeru'

_publ_section_title
;[<i>N</i>,<i>N</i>'-Bis(3-carboxysalicylidene)-1,2-diphenyl-(<i>RR</i>,<i>SS</i>)-1,2-ethanediyldiaminato-<i>O</i>,<i>N</i>,<i>N</i>',<i>O</i>'](methanol-<i>O</i>)oxovanadium(IV)
 and
 [<i>N</i>,<i>N</i>'-bis(3-carboxysalicylidene)-2,3-dimethyl-2,3-butanediyldiaminato-<i>O</i>,<i>N</i>,<i>N</i>',<i>O</i>']oxovanadium(IV)
 monohydrate
;
_journal_issue 5
_journal_name_full 'Acta Crystallographica Section C'
_journal_page_first e199
_journal_page_last e200
_journal_paper_doi 10.1107/S0108270100005679
_journal_volume 56
_journal_year 2000
_chemical_formula_iupac '[V1 O1 (C30 H22 N2 O6) (C1 H3 O1 H1)]'
_chemical_formula_moiety 'C31 H26 N2 O8 V '
_chemical_formula_sum 'C31 H26 N2 O8 V'
_chemical_formula_weight 605.50
_space_group_IT_number 14
_symmetry_cell_setting monoclinic
_symmetry_space_group_name_Hall '-P 2ybc'
_symmetry_space_group_name_H-M 'P 1 21/c 1'
_cell_angle_alpha 90
_cell_angle_beta 95.270(10)
_cell_angle_gamma 90
_cell_formula_units_Z 4
_cell_length_a 9.681(2)
_cell_length_b 18.474(2)
_cell_length_c 15.786(2)
_cell_measurement_reflns_used 24
_cell_measurement_temperature 298.0(10)
_cell_measurement_theta_max 14.8
_cell_measurement_theta_min 12.8
_cell_volume 2811.3(7)
_computing_cell_refinement 'MSC/AFC Diffractometer Control Software'
_computing_data_collection
;
MSC/AFC Diffractometer Control Software
(Molecular Structure Corporation, 1993)
;
_computing_data_reduction 'TEXSAN (Molecular Structure Corporation, 1999)'
_computing_publication_material TEXSAN
_computing_structure_refinement 'SHELXL97 (Sheldrick, 1997)'
_computing_structure_solution 'SIR92 (Altomare et al., 1994)'
_diffrn_measurement_device_type 'Rigaku AFC-7R'
_diffrn_measurement_method \q-2\q
_diffrn_radiation_type MoK\a
_diffrn_radiation_wavelength .71073
_diffrn_reflns_av_R_equivalents .014
_diffrn_reflns_limit_h_max 13
_diffrn_reflns_limit_h_min 0
_diffrn_reflns_limit_k_max 25
_diffrn_reflns_limit_k_min 0
_diffrn_reflns_limit_l_max 22
_diffrn_reflns_limit_l_min -22
_diffrn_reflns_number 8471
_diffrn_reflns_theta_max 30
_diffrn_standards_decay_% 0
_diffrn_standards_interval_count 150
_diffrn_standards_number 3
_exptl_absorpt_coefficient_mu .408
_exptl_absorpt_correction_T_max .960
_exptl_absorpt_correction_T_min .901
_exptl_absorpt_correction_type '\y scan'
_exptl_absorpt_process_details '(North et al., 1968)'
_exptl_crystal_colour red
_exptl_crystal_density_diffrn 1.431
_exptl_crystal_density_method 'not measured'
_exptl_crystal_description prismatic
_exptl_crystal_size_max .4
_exptl_crystal_size_mid .3
_exptl_crystal_size_min .1
_refine_diff_density_max .50
_refine_diff_density_min -.44
_refine_ls_extinction_method none
_refine_ls_goodness_of_fit_ref 1.309
_refine_ls_hydrogen_treatment 'H atoms: see text'
_refine_ls_number_parameters 397
_refine_ls_number_reflns 8202
_refine_ls_R_factor_gt .056
_refine_ls_shift/su_max .001
_refine_ls_structure_factor_coef Fsqd
_refine_ls_weighting_details 'w = 1/[\s^2^(Fo^2^) + (0.05P)^2^ + 1P] where P = (Fo^2^+2Fc^2^)/3'
_refine_ls_weighting_scheme calc
_refine_ls_wR_factor_ref .167
_reflns_number_gt 4703
_reflns_number_total 8202
_reflns_threshold_expression 'I > 2\s(I)'
_cod_data_source_file qa0271.cif
_cod_data_source_block I
_cod_original_cell_volume 2811.1(7)
_cod_original_sg_symbol_H-M 'P 21/c'
_cod_original_formula_sum 'C31 H26 N2 O8 V '
_cod_database_code 2010952
_cod_database_fobs_code 2010952

loop_
_symmetry_equiv_pos_as_xyz
x,y,z
-x,1/2+y,1/2-z
-x,-y,-z
x,1/2-y,1/2+z

loop_
_atom_site_label
_atom_site_fract_x
_atom_site_fract_y
_atom_site_fract_z
_atom_site_U_iso_or_equiv
_atom_site_adp_type
_atom_site_calc_flag
_atom_site_refinement_flags
_atom_site_occupancy
_atom_site_disorder_assembly
_atom_site_disorder_group
_atom_site_type_symbol
V1 .07892(5) .13577(3) .46521(3) .03600(10) Uani d . 1.00 . . V
O2 .1567(3) .06750(10) .50740(10) .0634(7) Uani d . 1.00 . . O
O3 -.0439(2) .16620(10) .55140(10) .0509(6) Uani d . 1.00 . . O
O4 .2123(2) .21180(10) .49870(10) .0439(5) Uani d . 1.00 . . O
O5 -.2142(3) .2502(2) .7538(2) .0660(7) Uani d . 1.00 . . O
O6 -.0353(3) .2445(2) .6791(2) .0668(7) Uani d . 1.00 . . O
O7 .4932(3) .3365(2) .6390(2) .0718(8) Uani d . 1.00 . . O
O8 .3009(3) .2736(2) .6349(2) .0644(7) Uani d . 1.00 . . O
O41 -.0355(3) .23630(10) .3973(2) .0672(7) Uani d . 1.00 . . O
N9 -.0845(3) .08380(10) .4001(2) .0437(6) Uani d . 1.00 . . N
N10 .1526(3) .12960(10) .34790(10) .0390(5) Uani d . 1.00 . . N
C11 -.1752(3) .1494(2) .5592(2) .0388(6) Uani d . 1.00 . . C
C12 -.2384(3) .1777(2) .6303(2) .0393(6) Uani d . 1.00 . . C
C13 -.1642(3) .2259(2) .6925(2) .0456(7) Uani d . 1.00 . . C
C14 -.3745(3) .1575(2) .6423(2) .0481(8) Uani d . 1.00 . . C
C15 -.4518(3) .1133(2) .5860(2) .0510(8) Uani d . 1.00 . . C
C16 -.3921(3) .0884(2) .5151(2) .0457(7) Uani d . 1.00 . . C
C17 -.2563(3) .1049(2) .5002(2) .0386(6) Uani d . 1.00 . . C
C18 -.2056(3) .0748(2) .4243(2) .0461(7) Uani d . 1.00 . . C
C19 -.0340(4) .0409(2) .3288(2) .0370(10) Uani d P .81 . . C
C19* -.063(2) .0774(10) .2990(10) .03559(5) Uiso d P .19 . . C
C20 -.1477(3) .0066(2) .2679(2) .0487(8) Uani d . 1.00 . . C
C21 -.1484(4) -.0666(2) .2673(3) .0680(10) Uani d . 1.00 . . C
C22 -.2440(6) -.1038(3) .2134(4) .101(2) Uani d . 1.00 . . C
C23 -.3378(5) -.0664(3) .1604(4) .092(2) Uani d . 1.00 . . C
C24 -.3396(5) .0061(3) .1624(3) .0810(10) Uani d . 1.00 . . C
C25 -.2454(4) .0437(2) .2167(3) .0650(10) Uani d . 1.00 . . C
C26 .0562(4) .0928(2) .2812(2) .0357(10) Uani d P .81 . . C
C26* .090(2) .0588(10) .3060(10) .03287(5) Uiso d P .19 . . C
C27 .1318(3) .0519(2) .2152(2) .0452(7) Uani d . 1.00 . . C
C28 .2270(4) -.0023(2) .2337(3) .0680(10) Uani d . 1.00 . . C
C29 .2883(5) -.0365(3) .1704(4) .0840(10) Uani d . 1.00 . . C
C30 .2565(5) -.0175(3) .0878(3) .0840(10) Uani d . 1.00 . . C
C31 .1634(5) .0363(3) .0668(2) .0870(10) Uani d . 1.00 . . C
C32 .1001(4) .0714(2) .1314(2) .0640(10) Uani d . 1.00 . . C
C33 .2638(3) .1594(2) .3272(2) .0432(7) Uani d . 1.00 . . C
C34 .3562(3) .2043(2) .3819(2) .0375(6) Uani d . 1.00 . . C
C35 .4805(3) .2256(2) .3495(2) .0477(8) Uani d . 1.00 . . C
C36 .5748(3) .2688(2) .3960(2) .0511(8) Uani d . 1.00 . . C
C37 .5485(3) .2923(2) .4756(2) .0490(8) Uani d . 1.00 . . C
C38 .4265(3) .2734(2) .5102(2) .0378(6) Uani d . 1.00 . . C
C39 .4106(4) .2980(2) .5994(2) .0493(8) Uani d . 1.00 . . C
C40 .3281(3) .2298(2) .4640(2) .0354(6) Uani d . 1.00 . . C
C42 -.0304(5) .3085(3) .4263(3) .091(2) Uani d . 1.00 . . C
H6 -.013(4) .214(2) .632(2) .0685 Uiso calc . 1.00 . . H
H8 .245(3) .242(2) .595(2) .0685 Uiso calc . 1.00 . . H
H14 -.4159 .1762 .6914 .0572 Uiso calc . 1.00 . . H
H15 -.5464 .1006 .5957 .0608 Uiso calc . 1.00 . . H
H16 -.4462 .0575 .4744 .0557 Uiso calc . 1.00 . . H
H18 -.2680 .0438 .3894 .0535 Uiso calc . 1.00 . . H
H19 .0244 .0026 .3528 .0449 Uiso calc P .81 . . H
H19* -.0871 .1214 .2656 .0423 Uiso calc P .19 . . H
H21 -.0780 -.0929 .3035 .0797 Uiso calc . 1.00 . . H
H22 -.2459 -.1568 .2152 .1216 Uiso calc . 1.00 . . H
H23 -.4042 -.0924 .1227 .1105 Uiso calc . 1.00 . . H
H24 -.4077 .0339 .1250 .0954 Uiso calc . 1.00 . . H
H25 -.2485 .0961 .2192 .0766 Uiso calc . 1.00 . . H
H26 -.0026 .1286 .2525 .0426 Uiso calc P .81 . . H
H26* .1135 .0149 .3414 .0386 Uiso calc P .19 . . H
H28 .2528 -.0152 .2920 .0793 Uiso calc . 1.00 . . H
H29 .3563 -.0745 .1849 .0988 Uiso calc . 1.00 . . H
H30 .3002 -.0421 .0433 .0982 Uiso calc . 1.00 . . H
H31 .1411 .0494 .0084 .1021 Uiso calc . 1.00 . . H
H32 .0313 .1088 .1168 .0772 Uiso calc . 1.00 . . H
H33 .2875 .1511 .2700 .0511 Uiso calc . 1.00 . . H
H35 .4993 .2097 .2936 .0568 Uiso calc . 1.00 . . H
H36 .6597 .2824 .3732 .0643 Uiso calc . 1.00 . . H
H37 .6153 .3232 .5083 .0582 Uiso calc . 1.00 . . H
H41 -.092(3) .241(2) .3440(10) .0685 Uiso calc . 1.00 . . H
H42A -.0134 .3095 .4872 .1101 Uiso calc . 1.00 . . H
H42B .0440 .3340 .4032 .1101 Uiso calc . 1.00 . . H
H42C -.1147 .3333 .4104 .1101 Uiso calc . 1.00 . . H

loop_
_atom_site_aniso_label
_atom_site_aniso_U_11
_atom_site_aniso_U_22
_atom_site_aniso_U_33
_atom_site_aniso_U_12
_atom_site_aniso_U_13
_atom_site_aniso_U_23
V1 .0427(3) .0414(3) .0242(2) -.0058(2) .0046(2) -.0008(2)
O2 .088(2) .059(2) .0410(10) .0070(10) -.0040(10) .0080(10)
O3 .0510(10) .0630(10) .0410(10) -.0190(10) .0148(9) -.0180(10)
O4 .0410(10) .0620(10) .0300(9) -.0106(10) .0072(8) -.0093(9)
O5 .060(2) .097(2) .0420(10) .0000(10) .0120(10) -.0240(10)
O6 .070(2) .078(2) .0560(10) -.0240(10) .0250(10) -.0320(10)
O7 .080(2) .079(2) .0550(10) -.031(2) .0000(10) -.0210(10)
O8 .064(2) .088(2) .0430(10) -.0230(10) .0120(10) -.0250(10)
O41 .092(2) .050(2) .0540(10) .0200(10) -.0220(10) -.0080(10)
N9 .0480(10) .048(2) .0360(10) -.0120(10) .0090(10) -.0100(10)
N10 .0470(10) .0440(10) .0260(10) -.0070(10) .0049(9) -.0060(10)
C11 .042(2) .041(2) .0340(10) -.0020(10) .0070(10) .0010(10)
C12 .045(2) .041(2) .0330(10) .0040(10) .0060(10) .0040(10)
C13 .054(2) .048(2) .0360(10) .0000(10) .0080(10) -.0030(10)
C14 .043(2) .061(2) .042(2) .010(2) .0100(10) .0030(10)
C15 .039(2) .061(2) .055(2) -.0010(10) .0100(10) .005(2)
C16 .045(2) .041(2) .051(2) -.0070(10) .0050(10) -.0020(10)
C17 .045(2) .0320(10) .0390(10) -.0040(10) .0070(10) .0010(10)
C18 .049(2) .049(2) .041(2) -.0120(10) .0060(10) -.0100(10)
C19 .052(2) .029(2) .029(2) .000(2) .0010(10) -.0020(10)
C20 .047(2) .057(2) .042(2) -.010(2) .0060(10) -.020(2)
C21 .073(3) .054(2) .076(3) -.001(2) -.003(2) .004(2)
C22 .098(4) .054(3) .151(5) -.018(3) .013(4) -.039(3)
C23 .072(3) .099(4) .101(4) -.014(3) -.015(3) -.055(3)
C24 .068(3) .102(4) .069(3) .000(3) -.017(2) -.005(3)
C25 .060(2) .054(2) .082(3) -.002(2) .004(2) -.003(2)
C26 .044(2) .037(2) .025(2) .000(2) .0010(10) .0000(10)
C27 .049(2) .053(2) .0330(10) -.0070(10) .0060(10) -.0120(10)
C28 .068(2) .075(3) .060(2) .015(2) .010(2) .010(2)
C29 .084(3) .065(3) .108(4) .022(2) .031(3) .000(3)
C30 .091(3) .079(3) .089(3) -.005(3) .042(3) -.040(3)
C31 .104(4) .120(4) .037(2) -.004(3) .013(2) -.008(2)
C32 .077(3) .071(3) .044(2) .016(2) .010(2) .005(2)
C33 .051(2) .053(2) .0260(10) -.0050(10) .0090(10) -.0010(10)
C34 .041(2) .043(2) .0290(10) -.0010(10) .0060(10) .0040(10)
C35 .045(2) .064(2) .0350(10) -.003(2) .0110(10) .0060(10)
C36 .043(2) .060(2) .052(2) -.010(2) .0110(10) .006(2)
C37 .045(2) .052(2) .048(2) -.0110(10) -.0020(10) .004(2)
C38 .039(2) .039(2) .0350(10) -.0010(10) .0000(10) .0040(10)
C39 .055(2) .053(2) .039(2) -.008(2) .0000(10) -.0070(10)
C40 .0370(10) .040(2) .0290(10) .0000(10) .0010(10) .0050(10)
C42 .099(4) .054(3) .112(4) .009(2) -.032(3) -.010(3)

loop_
_atom_type_symbol
_atom_type_description
_atom_type_scat_dispersion_real
_atom_type_scat_dispersion_imag
_atom_type_scat_source
C C .003 .002
;International Tables for Crystallography
(1992, Vol. C)
;
H H .000 .000
;International Tables for Crystallography
(1992, Vol. C)
;
N N .006 .003
;International Tables for Crystallography
(1992, Vol. C)
;
O O .011 .006
;International Tables for Crystallography
(1992, Vol. C)
;
V V .300 .529
;International Tables for Crystallography
(1992, Vol. C)
;

loop_
_geom_angle_atom_site_label_1
_geom_angle_atom_site_label_2
_geom_angle_atom_site_label_3
_geom_angle_site_symmetry_1
_geom_angle_site_symmetry_2
_geom_angle_site_symmetry_3
_geom_angle
_geom_angle_publ_flag
O2 V1 O3 . 1_555 1_555 103.30(10) no
O2 V1 O4 . 1_555 1_555 100.50(10) no
O2 V1 O41 1_555 1_555 1_555 178.00(10) yes
O2 V1 N9 . 1_555 1_555 98.90(10) no
O2 V1 N10 . 1_555 1_555 98.30(10) no
O3 V1 O4 . 1_555 1_555 91.94(9) no
O3 V1 N9 . 1_555 1_555 89.59(10) no
O3 V1 O41 1_555 1_555 1_555 78.59(10) yes
O3 V1 N10 . 1_555 1_555 157.40(10) no
O4 V1 N9 . 1_555 1_555 159.68(10) no
O4 V1 O41 1_555 1_555 1_555 80.10(9) yes
O4 V1 N10 . 1_555 1_555 90.47(9) no
N9 V1 N10 . 1_555 1_555 80.63(10) no
O41 V1 N9 1_555 1_555 1_555 80.35(10) yes
O41 V1 N10 1_555 1_555 1_555 79.71(10) yes
V1 O3 C11 . 1_555 1_555 130.0(2) no
V1 O4 C40 . 1_555 1_555 128.9(2) no
C13 O6 H6 . 1_555 1_555 104(2) no
C39 O8 H8 . 1_555 1_555 111(2) no
V1 O41 C42 1_555 1_555 1_555 126.4(3) yes
V1 O41 H41 1_555 1_555 1_555 132(2) no
C42 O41 H41 1_555 1_555 1_555 101(2) no
V1 N9 C18 . 1_555 1_555 126.8(2) no
V1 N9 C19 . 1_555 1_555 109.6(2) no
V1 N9 C19* . 1_555 1_555 111.1(6) no
C18 N9 C19 . 1_555 1_555 121.9(3) no
C18 N9 C19* . 1_555 1_555 119.3(6) no
V1 N10 C26 . 1_555 1_555 114.4(2) no
V1 N10 C26* . 1_555 1_555 105.8(6) no
V1 N10 C33 . 1_555 1_555 125.3(2) no
C26 N10 C33 . 1_555 1_555 120.0(2) no
C26* N10 C33 . 1_555 1_555 123.9(6) no
O3 C11 C12 . 1_555 1_555 118.2(3) no
O3 C11 C17 . 1_555 1_555 123.4(3) no
C12 C11 C17 . 1_555 1_555 118.4(3) no
C11 C12 C13 . 1_555 1_555 122.0(3) no
C11 C12 C14 . 1_555 1_555 119.1(3) no
C13 C12 C14 . 1_555 1_555 118.8(3) no
O5 C13 O6 . 1_555 1_555 118.8(3) no
O5 C13 C12 . 1_555 1_555 123.7(3) no
O6 C13 C12 . 1_555 1_555 117.5(3) no
C12 C14 C15 . 1_555 1_555 122.2(3) no
C12 C14 H14 . 1_555 1_555 118.6 no
C15 C14 H14 . 1_555 1_555 119.2 no
C14 C15 C16 . 1_555 1_555 118.5(3) no
C14 C15 H15 . 1_555 1_555 120.3 no
C16 C15 H15 . 1_555 1_555 121.2 no
C15 C16 C17 . 1_555 1_555 122.3(3) no
C15 C16 H16 . 1_555 1_555 119.2 no
C17 C16 H16 . 1_555 1_555 118.5 no
C11 C17 C16 . 1_555 1_555 119.3(3) no
C11 C17 C18 . 1_555 1_555 123.7(3) no
C16 C17 C18 . 1_555 1_555 117.0(3) no
N9 C18 C17 . 1_555 1_555 126.1(3) no
N9 C18 H18 . 1_555 1_555 116.7 no
C17 C18 H18 . 1_555 1_555 117.2 no
N9 C19 C20 . 1_555 1_555 115.2(3) no
N9 C19 C26 . 1_555 1_555 106.0(3) no
N9 C19 H19 . 1_555 1_555 108.3 no
C20 C19 C26 . 1_555 1_555 111.0(3) no
C20 C19 H19 . 1_555 1_555 107.9 no
C26 C19 H19 . 1_555 1_555 108.1 no
N9 C19* C20 . 1_555 1_555 104.3(10) no
N9 C19* C26* . 1_555 1_555 98.0(10) no
N9 C19* H19* . 1_555 1_555 114.5 no
C20 C19* C26* . 1_555 1_555 108.0(10) no
C20 C19* H19* . 1_555 1_555 114.8 no
C26* C19* H19* . 1_555 1_555 114.7 no
C19 C20 C21 . 1_555 1_555 114.9(3) no
C19 C20 C25 . 1_555 1_555 125.6(3) no
C19* C20 C21 . 1_555 1_555 145.4(6) no
C19* C20 C25 . 1_555 1_555 94.6(6) no
C21 C20 C25 . 1_555 1_555 119.5(3) no
C20 C21 C22 . 1_555 1_555 120.3(4) no
C20 C21 H21 . 1_555 1_555 119.3 no
C22 C21 H21 . 1_555 1_555 120.3 no
C21 C22 C23 . 1_555 1_555 119.8(5) no
C21 C22 H22 . 1_555 1_555 119.6 no
C23 C22 H22 . 1_555 1_555 120.6 no
C22 C23 C24 . 1_555 1_555 120.0(5) no
C22 C23 H23 . 1_555 1_555 119.7 no
C24 C23 H23 . 1_555 1_555 120.2 no
C23 C24 C25 . 1_555 1_555 120.5(4) no
C23 C24 H24 . 1_555 1_555 121.1 no
C25 C24 H24 . 1_555 1_555 118.4 no
C20 C25 C24 . 1_555 1_555 119.8(4) no
C20 C25 H25 . 1_555 1_555 119.8 no
C24 C25 H25 . 1_555 1_555 120.4 no
N10 C26 C19 . 1_555 1_555 106.5(3) no
N10 C26 C27 . 1_555 1_555 113.3(3) no
C19 C26 C27 . 1_555 1_555 110.7(3) no
C19 C26 H26 . 1_555 1_555 108.8 no
C27 C26 H26 . 1_555 1_555 108.6 no
N10 C26* C19* . 1_555 1_555 100.0(10) no
N10 C26* C27 . 1_555 1_555 109.0(10) no
N10 C26* H26* . 1_555 1_555 113.0 no
C19* C26* C27 . 1_555 1_555 106.0(10) no
C19* C26* H26* . 1_555 1_555 113.6 no
C27 C26* H26* . 1_555 1_555 112.8 no
C26 C27 C28 . 1_555 1_555 124.7(3) no
C26 C27 C32 . 1_555 1_555 116.5(3) no
C26* C27 C28 . 1_555 1_555 95.1(7) no
C26* C27 C32 . 1_555 1_555 145.4(7) no
C28 C27 C32 . 1_555 1_555 118.8(3) no
C27 C28 C29 . 1_555 1_555 120.7(4) no
C27 C28 H28 . 1_555 1_555 119.7 no
C29 C28 H28 . 1_555 1_555 119.7 no
C28 C29 C30 . 1_555 1_555 120.6(4) no
C28 C29 H29 . 1_555 1_555 119.4 no
C30 C29 H29 . 1_555 1_555 120.0 no
C29 C30 C31 . 1_555 1_555 120.6(5) no
C29 C30 H30 . 1_555 1_555 120.0 no
C31 C30 H30 . 1_555 1_555 119.3 no
C30 C31 C32 . 1_555 1_555 119.0(4) no
C30 C31 H31 . 1_555 1_555 120.4 no
C32 C31 H31 . 1_555 1_555 120.6 no
C27 C32 C31 . 1_555 1_555 120.4(4) no
C27 C32 H32 . 1_555 1_555 120.1 no
C31 C32 H32 . 1_555 1_555 119.6 no
N10 C33 C34 . 1_555 1_555 125.8(3) no
N10 C33 H33 . 1_555 1_555 116.7 no
C34 C33 H33 . 1_555 1_555 117.6 no
C33 C34 C35 . 1_555 1_555 116.6(3) no
C33 C34 C40 . 1_555 1_555 124.8(3) no
C35 C34 C40 . 1_555 1_555 118.6(3) no
C34 C35 C36 . 1_555 1_555 121.2(3) no
C34 C35 H35 . 1_555 1_555 119.2 no
C36 C35 H35 . 1_555 1_555 119.6 no
C35 C36 C37 . 1_555 1_555 120.1(3) no
C35 C36 H36 . 1_555 1_555 120.2 no
C37 C36 H36 . 1_555 1_555 119.7 no
C36 C37 C38 . 1_555 1_555 120.9(3) no
C36 C37 H37 . 1_555 1_555 119.9 no
C38 C37 H37 . 1_555 1_555 119.1 no
C37 C38 C39 . 1_555 1_555 117.1(3) no
C37 C38 C40 . 1_555 1_555 120.2(3) no
C39 C38 C40 . 1_555 1_555 122.6(3) no
O7 C39 O8 . 1_555 1_555 120.2(3) no
O7 C39 C38 . 1_555 1_555 123.1(3) no
O8 C39 C38 . 1_555 1_555 116.6(3) no
O4 C40 C34 . 1_555 1_555 121.9(2) no
O4 C40 C38 . 1_555 1_555 119.1(2) no
C34 C40 C38 . 1_555 1_555 119.0(3) no
O41 C42 H42A . 1_555 1_555 109.9 no
O41 C42 H42B . 1_555 1_555 110.4 no
O41 C42 H42C . 1_555 1_555 111.5 no
H42A C42 H42B . 1_555 1_555 107.7 no
H42A C42 H42C . 1_555 1_555 108.6 no
H42B C42 H42C . 1_555 1_555 108.6 no

loop_
_geom_bond_atom_site_label_1
_geom_bond_atom_site_label_2
_geom_bond_site_symmetry_1
_geom_bond_site_symmetry_2
_geom_bond_distance
_geom_bond_publ_flag
V1 O2 . . 1.584(3) yes
V1 O3 . . 1.969(2) yes
V1 O4 . . 1.948(2) yes
V1 O41 . . 2.368(3) yes
V1 N9 . . 2.045(3) yes
V1 N10 . . 2.048(2) yes
O3 C11 . . 1.325(4) no
O4 C40 . . 1.334(4) no
O5 C13 . . 1.208(4) no
O6 C13 . . 1.330(4) no
O6 H6 . . .97(3) no
O7 C39 . . 1.201(4) no
O8 C39 . . 1.325(4) no
O8 H8 . . .98(3) no
O41 C42 . . 1.409(5) no
O41 H41 . . .96(2) no
N9 C18 . . 1.276(4) no
N9 C19 . . 1.495(4) no
N9 C19* . . 1.64(2) no
N10 C26 . . 1.504(4) no
N10 C26* . . 1.56(2) no
N10 C33 . . 1.277(4) no
C11 C12 . . 1.426(4) no
C11 C17 . . 1.423(4) no
C12 C13 . . 1.464(4) no
C12 C14 . . 1.398(4) no
C14 C15 . . 1.378(5) no
C14 H14 . . .969 no
C15 C16 . . 1.384(5) no
C15 H15 . . .971 no
C16 C17 . . 1.391(4) no
C16 H16 . . .974 no
C17 C18 . . 1.447(4) no
C18 H18 . . .967 no
C19 C20 . . 1.529(5) no
C19 C26 . . 1.539(6) no
C19 H19 . . .961 no
C19* C20 . . 1.60(2) no
C19* C26* . . 1.51(2) no
C19* H19* . . .984 no
C20 C21 . . 1.354(5) no
C20 C25 . . 1.370(5) no
C21 C22 . . 1.380(7) no
C21 H21 . . .977 no
C22 C23 . . 1.365(8) no
C22 H22 . . .980 no
C23 C24 . . 1.340(8) no
C23 H23 . . .962 no
C24 C25 . . 1.381(6) no
C24 H24 . . .988 no
C25 H25 . . .971 no
C26 C27 . . 1.527(5) no
C26 H26 . . .959 no
C26* C27 . . 1.54(2) no
C26* H26* . . 1.00 no
C27 C28 . . 1.373(5) no
C27 C32 . . 1.378(4) no
C28 C29 . . 1.364(7) no
C28 H28 . . .961 no
C29 C30 . . 1.357(8) no
C29 H29 . . .975 no
C30 C31 . . 1.362(7) no
C30 H30 . . .967 no
C31 C32 . . 1.398(6) no
C31 H31 . . .957 no
C32 H32 . . .973 no
C33 C34 . . 1.446(4) no
C33 H33 . . .964 no
C34 C35 . . 1.406(4) no
C34 C40 . . 1.428(4) no
C35 C36 . . 1.373(5) no
C35 H35 . . .963 no
C36 C37 . . 1.376(5) no
C36 H36 . . .960 no
C37 C38 . . 1.390(4) no
C37 H37 . . .973 no
C38 C39 . . 1.502(4) no
C38 C40 . . 1.400(4) no
C42 H42A . . .961 no
C42 H42B . . .960 no
C42 H42C . . .950 no

loop_
_geom_hbond_atom_site_label_D
_geom_hbond_atom_site_label_H
_geom_hbond_atom_site_label_A
_geom_hbond_site_symmetry_A
_geom_hbond_distance_DH
_geom_hbond_distance_HA
_geom_hbond_distance_DA
_geom_hbond_angle_DHA
O6 H6 O3 1_555 .97(4) 1.56(4) 2.476(3) 156(3)
O8 H8 O4 1_555 .98(3) 1.63(3) 2.514(3) 148(3)
O41 H41 O5 4_554 .96(4) 1.78(2) 2.732(3) 172(3)
